data_7160039
loop_
_publ_author_name
'Saha, Ratnakar'
'Hembram, Bhairab Chand'
'Panda, Surajit'
'Jana, Narayan Ch'
'Bagh, Bidraha'

_publ_section_title
;
 Iron- and base-catalyzed <i>C</i>(&#x3b1;)-alkylation and one-pot
 sequential alkylation-hydroxylation of oxindoles with secondary alcohols.
;
_journal_issue 31
_journal_name_full 'Organic &amp; biomolecular chemistry'
_journal_page_first 6321
_journal_page_last 6330
_journal_paper_doi 10.1039/d4ob00957f
_journal_volume 22
_journal_year 2024
_chemical_formula_moiety 'C13 H14 Cl N O'
_chemical_formula_sum 'C13 H14 Cl N O'
_chemical_formula_weight 235.70
_space_group_crystal_system monoclinic
_space_group_IT_number 14
_space_group_name_Hall '-P 2yn'
_space_group_name_H-M_alt 'P 1 21/n 1'
_atom_sites_solution_hydrogens geom
_atom_sites_solution_primary dual
_audit_creation_date 2024-05-03
_audit_creation_method
;
Olex2 1.5
(compiled 2024.02.16 svn.r378c4104 for OlexSys, GUI svn.r6928)
;
_audit_update_record
;
2024-05-09 deposited with the CCDC.	2024-07-11 downloaded from the CCDC.
;
_cell_angle_alpha 90
_cell_angle_beta 103.405(2)
_cell_angle_gamma 90
_cell_formula_units_Z 4
_cell_length_a 10.9223(2)
_cell_length_b 5.97560(10)
_cell_length_c 18.2274(4)
_cell_measurement_reflns_used 5879
_cell_measurement_temperature 100.01(10)
_cell_measurement_theta_max 74.9370
_cell_measurement_theta_min 4.3170
_cell_volume 1157.24(4)
_computing_cell_refinement 'CrysAlisPro 1.171.42.89a (Rigaku OD, 2023)'
_computing_data_collection 'CrysAlisPro 1.171.42.89a (Rigaku OD, 2023)'
_computing_data_reduction 'CrysAlisPro 1.171.42.89a (Rigaku OD, 2023)'
_computing_molecular_graphics 'Olex2 1.5 (Dolomanov et al., 2009)'
_computing_publication_material 'Olex2 1.5 (Dolomanov et al., 2009)'
_computing_structure_refinement 'SHELXL 2016/6 (Sheldrick, 2015)'
_computing_structure_solution 'SHELXT 2014/5 (Sheldrick, 2014)'
_diffrn_ambient_environment N~2~
_diffrn_ambient_temperature 100.01(10)
_diffrn_detector 'Hybrid Pixel Array Detector'
_diffrn_detector_area_resol_mean 5.8140
_diffrn_detector_type 'Pilatus 200K'
_diffrn_measured_fraction_theta_full 0.999
_diffrn_measured_fraction_theta_max 0.975
_diffrn_measurement_details
;
List of Runs (angles in degrees, time in seconds):

  # Type    Start    End  Width  t~exp~   \w     \q     \k     \f   Frames
#--------------------------------------------------------------------------
  1  \w    -74.00  15.00   0.50    0.17    --  -38.50 100.00  14.00  178
  2  \w     35.00 107.00   0.50    1.14    --  102.00-100.00 -90.00  144
  3  \w    104.00 170.00   0.50    1.14    --  102.00 100.00  14.00  132
  4  \w   -101.00 -27.00   0.50    0.17    --  -38.50 -57.00 150.00  148
  5  \w   -108.00 -33.00   0.50    0.17    --  -38.50 -19.00-150.00  150
  6  \w     46.00 115.00   0.50    0.17    --   48.81  38.00  30.00  138
  7  \w     37.00 112.00   0.50    0.17    --   48.81  57.00  30.00  150
  8  \w      7.00  84.00   0.50    0.17    --   48.81-100.00 -90.00  154
  9  \w     98.00 167.00   0.50    1.14    --  102.00  45.00  90.00  138
 10  \w     39.00 115.00   0.50    1.14    --  102.00 -61.00-120.00  152
 11  \w     94.00 171.00   0.50    1.14    --  102.00  15.00  90.00  154
 12  \w     34.00 105.00   0.50    1.14    --  102.00 -30.00 -60.00  142
 13  \w     89.00 165.00   0.50    1.14    --  102.00  61.00 -60.00  152
 14  \w     34.00 110.00   0.50    1.14    --  102.00 -15.00 -90.00  152
 15  \w     34.00 105.00   0.50    1.14    --  102.00 -30.00 120.00  142
 16  \w    103.00 167.00   0.50    1.14    --  102.00  77.00 -90.00  128
 17  \w     97.00 165.00   0.50    1.14    --  102.00 125.00 120.00  136
 18  \w     42.00  99.00   0.50    1.14    --  102.00 -45.00  60.00  114
;
_diffrn_measurement_device 'four-circle diffractometer'
_diffrn_measurement_device_type 'SuperNova, Dual, Cu at home/near, Pilatus 200K'
_diffrn_measurement_method '\w scans'
_diffrn_orient_matrix_type 'CrysAlisPro convention (1999,Acta A55,543-557)'
_diffrn_orient_matrix_UB_11 0.0661009000
_diffrn_orient_matrix_UB_12 -0.0274972000
_diffrn_orient_matrix_UB_13 -0.0654654000
_diffrn_orient_matrix_UB_21 0.1233945000
_diffrn_orient_matrix_UB_22 0.0883952000
_diffrn_orient_matrix_UB_23 0.0507644000
_diffrn_orient_matrix_UB_31 0.0377427000
_diffrn_orient_matrix_UB_32 -0.2406773000
_diffrn_orient_matrix_UB_33 0.0261943000
_diffrn_radiation_monochromator mirror
_diffrn_radiation_probe x-ray
_diffrn_radiation_type 'Cu K\a'
_diffrn_radiation_wavelength 1.54184
_diffrn_reflns_av_R_equivalents 0.0465
_diffrn_reflns_av_unetI/netI 0.0379
_diffrn_reflns_Laue_measured_fraction_full 0.999
_diffrn_reflns_Laue_measured_fraction_max 0.975
_diffrn_reflns_limit_h_max 13
_diffrn_reflns_limit_h_min -13
_diffrn_reflns_limit_k_max 6
_diffrn_reflns_limit_k_min -7
_diffrn_reflns_limit_l_max 22
_diffrn_reflns_limit_l_min -22
_diffrn_reflns_number 9232
_diffrn_reflns_point_group_measured_fraction_full 0.999
_diffrn_reflns_point_group_measured_fraction_max 0.975
_diffrn_reflns_theta_full 67.684
_diffrn_reflns_theta_max 75.374
_diffrn_reflns_theta_min 4.327
_diffrn_source 'micro-focus sealed X-ray tube'
_diffrn_source_type 'SuperNova (Cu) X-ray Source'
_exptl_absorpt_coefficient_mu 2.729
_exptl_absorpt_correction_T_max 1.00000
_exptl_absorpt_correction_T_min 0.38335
_exptl_absorpt_correction_type multi-scan
_exptl_absorpt_process_details
;
CrysAlisPro 1.171.42.89a (Rigaku Oxford Diffraction, 2023)
Empirical absorption correction using spherical harmonics,
implemented in SCALE3 ABSPACK scaling algorithm.
;
_exptl_crystal_colour 'clear light colourless'
_exptl_crystal_density_diffrn 1.353
_exptl_crystal_description needle
_exptl_crystal_F_000 496
_exptl_crystal_size_max 0.2
_exptl_crystal_size_mid 0.2
_exptl_crystal_size_min 0.1
_refine_diff_density_max 0.462
_refine_diff_density_min -0.371
_refine_diff_density_rms 0.059
_refine_ls_extinction_method none
_refine_ls_goodness_of_fit_ref 1.068
_refine_ls_hydrogen_treatment constr
_refine_ls_matrix_type full
_refine_ls_number_parameters 145
_refine_ls_number_reflns 2344
_refine_ls_number_restraints 0
_refine_ls_restrained_S_all 1.068
_refine_ls_R_factor_all 0.0386
_refine_ls_R_factor_gt 0.0364
_refine_ls_shift/su_max 0.000
_refine_ls_shift/su_mean 0.000
_refine_ls_structure_factor_coef Fsqd
_refine_ls_weighting_details 'w=1/[\s^2^(Fo^2^)+(0.0565P)^2^+0.4874P] where P=(Fo^2^+2Fc^2^)/3'
_refine_ls_weighting_scheme calc
_refine_ls_wR_factor_gt 0.0998
_refine_ls_wR_factor_ref 0.1017
_reflns_Friedel_coverage 0.000
_reflns_number_gt 2173
_reflns_number_total 2344
_reflns_threshold_expression 'I > 2\s(I)'
_cod_data_source_file d4ob00957f2.cif
_cod_data_source_block bb-rs-p3-182_auto
_cod_depositor_comments 'Adding full bibliography for 7160038--7160040.cif.'
_cod_database_code 7160039
_shelx_shelxl_version_number 2016/6
_chemical_oxdiff_formula 'C H N O Cl'
_shelx_space_group_comment
;
The symmetry employed for this shelxl refinement is uniquely defined
by the following loop, which should always be used as a source of
symmetry information in preference to the above space-group names.
They are only intended as comments.
;
_shelx_estimated_absorpt_t_max 0.772
_shelx_estimated_absorpt_t_min 0.611
_olex2_refinement_description
;
1. Fixed Uiso
 At 1.2 times of:
  All C(H) groups, All C(H,H) groups, All N(H) groups
2.a Ternary CH refined with riding coordinates:
 C2(H2), C9(H9)
2.b Secondary CH2 refined with riding coordinates:
 C10(H10A,H10B), C11(H11A,H11B), C13(H13A,H13B), C12(H12A,H12B)
2.c Aromatic/amide H refined with riding coordinates:
 N1(H1), C7(H7), C5(H5), C4(H4)
;
_olex2_submission_special_instructions 'No special instructions were received'
_oxdiff_exptl_absorpt_empirical_details
;
Empirical correction (ABSPACK) includes:
- Absorption correction using spherical harmonics
- Frame scaling
;
_oxdiff_exptl_absorpt_empirical_full_max 3.248
_oxdiff_exptl_absorpt_empirical_full_min 0.591

loop_
_space_group_symop_operation_xyz
'x, y, z'
'-x+1/2, y+1/2, -z+1/2'
'-x, -y, -z'
'x-1/2, -y-1/2, z-1/2'

loop_
_atom_site_label
_atom_site_type_symbol
_atom_site_fract_x
_atom_site_fract_y
_atom_site_fract_z
_atom_site_U_iso_or_equiv
_atom_site_adp_type
_atom_site_occupancy
_atom_site_site_symmetry_order
_atom_site_calc_flag
_atom_site_refinement_flags_posn
_atom_site_refinement_flags_adp
_atom_site_refinement_flags_occupancy
_atom_site_disorder_assembly
_atom_site_disorder_group
Cl1 Cl 0.27340(3) 0.18141(6) 0.43361(2) 0.02024(14) Uani 1 1 d . . . . .
O1 O 0.70774(9) 0.57562(18) 0.78428(6) 0.0191(2) Uani 1 1 d . . . . .
N1 N 0.60490(11) 0.3950(2) 0.67733(7) 0.0165(3) Uani 1 1 d . . . . .
H1 H 0.653171 0.275415 0.682342 0.020 Uiso 1 1 calc R U . . .
C8 C 0.49931(13) 0.4280(2) 0.61801(8) 0.0155(3) Uani 1 1 d . . . . .
C7 C 0.44921(13) 0.2834(3) 0.55962(8) 0.0166(3) Uani 1 1 d . . . . .
H7 H 0.486068 0.141797 0.554730 0.020 Uiso 1 1 calc R U . . .
C3 C 0.44675(13) 0.6373(3) 0.62657(8) 0.0151(3) Uani 1 1 d . . . . .
C5 C 0.28704(13) 0.5644(3) 0.51403(8) 0.0176(3) Uani 1 1 d . . . . .
H5 H 0.214322 0.609735 0.477496 0.021 Uiso 1 1 calc R U . . .
C6 C 0.34148(13) 0.3571(3) 0.50826(8) 0.0166(3) Uani 1 1 d . . . . .
C1 C 0.62373(13) 0.5698(2) 0.72613(8) 0.0155(3) Uani 1 1 d . . . . .
C4 C 0.34029(13) 0.7061(3) 0.57420(8) 0.0171(3) Uani 1 1 d . . . . .
H4 H 0.303718 0.847942 0.579033 0.021 Uiso 1 1 calc R U . . .
C2 C 0.52474(12) 0.7491(3) 0.69595(8) 0.0154(3) Uani 1 1 d . . . . .
H2 H 0.568277 0.880637 0.679521 0.019 Uiso 1 1 calc R U . . .
C9 C 0.45071(14) 0.8310(3) 0.75272(8) 0.0188(3) Uani 1 1 d . . . . .
H9 H 0.379788 0.925822 0.724560 0.023 Uiso 1 1 calc R U . . .
C10 C 0.52575(14) 0.9712(3) 0.81823(9) 0.0229(3) Uani 1 1 d . . . . .
H10A H 0.606487 0.897943 0.842014 0.027 Uiso 1 1 calc R U . . .
H10B H 0.543034 1.122722 0.801082 0.027 Uiso 1 1 calc R U . . .
C11 C 0.43826(16) 0.9817(3) 0.87268(9) 0.0290(4) Uani 1 1 d . . . . .
H11A H 0.378675 1.108314 0.859830 0.035 Uiso 1 1 calc R U . . .
H11B H 0.487354 1.000341 0.925258 0.035 Uiso 1 1 calc R U . . .
C13 C 0.39367(17) 0.6456(3) 0.79278(10) 0.0298(4) Uani 1 1 d . . . . .
H13A H 0.314946 0.587820 0.759808 0.036 Uiso 1 1 calc R U . . .
H13B H 0.453619 0.519986 0.806905 0.036 Uiso 1 1 calc R U . . .
C12 C 0.3672(2) 0.7570(4) 0.86316(11) 0.0392(5) Uani 1 1 d . . . . .
H12A H 0.397322 0.661166 0.908009 0.047 Uiso 1 1 calc R U . . .
H12B H 0.275713 0.782306 0.856737 0.047 Uiso 1 1 calc R U . . .

loop_
_atom_site_aniso_label
_atom_site_aniso_U_11
_atom_site_aniso_U_22
_atom_site_aniso_U_33
_atom_site_aniso_U_23
_atom_site_aniso_U_13
_atom_site_aniso_U_12
Cl1 0.0198(2) 0.0244(2) 0.0148(2) -0.00341(13) 0.00037(14) -0.00205(13)
O1 0.0155(5) 0.0236(6) 0.0163(5) 0.0019(4) -0.0004(4) -0.0016(4)
N1 0.0134(6) 0.0190(6) 0.0157(6) 0.0008(5) 0.0007(4) 0.0018(5)
C8 0.0117(6) 0.0209(7) 0.0140(6) 0.0019(5) 0.0034(5) -0.0012(5)
C7 0.0153(7) 0.0195(7) 0.0156(7) -0.0002(6) 0.0046(5) -0.0001(5)
C3 0.0132(6) 0.0205(7) 0.0124(6) 0.0009(5) 0.0046(5) -0.0012(5)
C5 0.0135(6) 0.0242(8) 0.0147(6) 0.0020(6) 0.0024(5) -0.0002(5)
C6 0.0154(7) 0.0222(7) 0.0126(7) -0.0007(6) 0.0041(5) -0.0042(6)
C1 0.0132(6) 0.0195(7) 0.0145(6) 0.0018(5) 0.0048(5) -0.0021(5)
C4 0.0141(6) 0.0218(7) 0.0158(7) 0.0008(6) 0.0042(5) 0.0009(5)
C2 0.0134(6) 0.0187(7) 0.0135(6) 0.0006(5) 0.0018(5) 0.0001(6)
C9 0.0143(7) 0.0254(8) 0.0167(7) -0.0031(6) 0.0036(5) 0.0012(5)
C10 0.0211(7) 0.0291(8) 0.0191(7) -0.0061(6) 0.0060(6) -0.0022(6)
C11 0.0261(8) 0.0411(10) 0.0213(8) -0.0092(7) 0.0087(6) 0.0007(7)
C13 0.0272(8) 0.0356(9) 0.0316(9) -0.0071(8) 0.0168(7) -0.0106(7)
C12 0.0494(12) 0.0435(11) 0.0319(10) -0.0032(9) 0.0240(9) -0.0064(9)

loop_
_atom_type_symbol
_atom_type_description
_atom_type_scat_dispersion_real
_atom_type_scat_dispersion_imag
_atom_type_scat_source
C C 0.0181 0.0091 'International Tables Vol C Tables 4.2.6.8 and 6.1.1.4'
H H 0.0000 0.0000 'International Tables Vol C Tables 4.2.6.8 and 6.1.1.4'
Cl Cl 0.3639 0.7018 'International Tables Vol C Tables 4.2.6.8 and 6.1.1.4'
N N 0.0311 0.0180 'International Tables Vol C Tables 4.2.6.8 and 6.1.1.4'
O O 0.0492 0.0322 'International Tables Vol C Tables 4.2.6.8 and 6.1.1.4'

loop_
_geom_angle_atom_site_label_1
_geom_angle_atom_site_label_2
_geom_angle_atom_site_label_3
_geom_angle
_geom_angle_site_symmetry_1
_geom_angle_site_symmetry_3
_geom_angle_publ_flag
C8 N1 H1 124.1 . . ?
C1 N1 H1 124.1 . . ?
C1 N1 C8 111.75(12) . . ?
N1 C8 C3 108.99(13) . . ?
C7 C8 N1 127.97(14) . . ?
C7 C8 C3 123.03(13) . . ?
C8 C7 H7 121.9 . . ?
C8 C7 C6 116.20(14) . . ?
C6 C7 H7 121.9 . . ?
C8 C3 C2 108.83(12) . . ?
C4 C3 C8 119.26(14) . . ?
C4 C3 C2 131.92(14) . . ?
C6 C5 H5 120.3 . . ?
C6 C5 C4 119.41(13) . . ?
C4 C5 H5 120.3 . . ?
C7 C6 Cl1 118.34(12) . . ?
C5 C6 Cl1 118.94(11) . . ?
C5 C6 C7 122.72(14) . . ?
O1 C1 N1 123.78(14) . . ?
O1 C1 C2 127.79(14) . . ?
N1 C1 C2 108.43(12) . . ?
C3 C4 C5 119.37(14) . . ?
C3 C4 H4 120.3 . . ?
C5 C4 H4 120.3 . . ?
C3 C2 C1 101.90(12) . . ?
C3 C2 H2 108.2 . . ?
C3 C2 C9 115.08(11) . . ?
C1 C2 H2 108.2 . . ?
C1 C2 C9 114.83(12) . . ?
C9 C2 H2 108.2 . . ?
C2 C9 H9 107.5 . . ?
C2 C9 C13 115.18(13) . . ?
C10 C9 C2 115.48(12) . . ?
C10 C9 H9 107.5 . . ?
C10 C9 C13 103.11(13) . . ?
C13 C9 H9 107.5 . . ?
C9 C10 H10A 111.1 . . ?
C9 C10 H10B 111.1 . . ?
H10A C10 H10B 109.1 . . ?
C11 C10 C9 103.07(12) . . ?
C11 C10 H10A 111.1 . . ?
C11 C10 H10B 111.1 . . ?
C10 C11 H11A 110.7 . . ?
C10 C11 H11B 110.7 . . ?
C10 C11 C12 105.40(14) . . ?
H11A C11 H11B 108.8 . . ?
C12 C11 H11A 110.7 . . ?
C12 C11 H11B 110.7 . . ?
C9 C13 H13A 110.7 . . ?
C9 C13 H13B 110.7 . . ?
H13A C13 H13B 108.8 . . ?
C12 C13 C9 105.11(15) . . ?
C12 C13 H13A 110.7 . . ?
C12 C13 H13B 110.7 . . ?
C11 C12 H12A 110.4 . . ?
C11 C12 H12B 110.4 . . ?
C13 C12 C11 106.57(14) . . ?
C13 C12 H12A 110.4 . . ?
C13 C12 H12B 110.4 . . ?
H12A C12 H12B 108.6 . . ?

loop_
_geom_bond_atom_site_label_1
_geom_bond_atom_site_label_2
_geom_bond_distance
_geom_bond_site_symmetry_2
_geom_bond_publ_flag
Cl1 C6 1.7429(15) . ?
O1 C1 1.2311(18) . ?
N1 H1 0.8800 . ?
N1 C8 1.3999(18) . ?
N1 C1 1.356(2) . ?
C8 C7 1.382(2) . ?
C8 C3 1.400(2) . ?
C7 H7 0.9500 . ?
C7 C6 1.394(2) . ?
C3 C4 1.385(2) . ?
C3 C2 1.5070(19) . ?
C5 H5 0.9500 . ?
C5 C6 1.388(2) . ?
C5 C4 1.401(2) . ?
C1 C2 1.5310(19) . ?
C4 H4 0.9500 . ?
C2 H2 1.0000 . ?
C2 C9 1.5338(19) . ?
C9 H9 1.0000 . ?
C9 C10 1.531(2) . ?
C9 C13 1.536(2) . ?
C10 H10A 0.9900 . ?
C10 H10B 0.9900 . ?
C10 C11 1.530(2) . ?
C11 H11A 0.9900 . ?
C11 H11B 0.9900 . ?
C11 C12 1.540(3) . ?
C13 H13A 0.9900 . ?
C13 H13B 0.9900 . ?
C13 C12 1.531(2) . ?
C12 H12A 0.9900 . ?
C12 H12B 0.9900 . ?

loop_
_geom_torsion_atom_site_label_1
_geom_torsion_atom_site_label_2
_geom_torsion_atom_site_label_3
_geom_torsion_atom_site_label_4
_geom_torsion
_geom_torsion_site_symmetry_1
_geom_torsion_site_symmetry_2
_geom_torsion_site_symmetry_3
_geom_torsion_site_symmetry_4
_geom_torsion_publ_flag
O1 C1 C2 C3 -176.93(14) . . . . ?
O1 C1 C2 C9 -51.85(19) . . . . ?
N1 C8 C7 C6 179.06(13) . . . . ?
N1 C8 C3 C4 -179.74(12) . . . . ?
N1 C8 C3 C2 0.67(15) . . . . ?
N1 C1 C2 C3 3.10(14) . . . . ?
N1 C1 C2 C9 128.18(13) . . . . ?
C8 N1 C1 O1 177.08(13) . . . . ?
C8 N1 C1 C2 -2.95(15) . . . . ?
C8 C7 C6 Cl1 -179.66(10) . . . . ?
C8 C7 C6 C5 0.7(2) . . . . ?
C8 C3 C4 C5 0.3(2) . . . . ?
C8 C3 C2 C1 -2.23(14) . . . . ?
C8 C3 C2 C9 -127.14(13) . . . . ?
C7 C8 C3 C4 -0.6(2) . . . . ?
C7 C8 C3 C2 179.80(13) . . . . ?
C3 C8 C7 C6 0.1(2) . . . . ?
C3 C2 C9 C10 -172.40(13) . . . . ?
C3 C2 C9 C13 67.49(18) . . . . ?
C6 C5 C4 C3 0.4(2) . . . . ?
C1 N1 C8 C7 -177.60(13) . . . . ?
C1 N1 C8 C3 1.48(16) . . . . ?
C1 C2 C9 C10 69.74(17) . . . . ?
C1 C2 C9 C13 -50.37(18) . . . . ?
C4 C3 C2 C1 178.25(15) . . . . ?
C4 C3 C2 C9 53.3(2) . . . . ?
C4 C5 C6 Cl1 179.40(11) . . . . ?
C4 C5 C6 C7 -0.9(2) . . . . ?
C2 C3 C4 C5 179.82(13) . . . . ?
C2 C9 C10 C11 -167.78(14) . . . . ?
C2 C9 C13 C12 160.74(14) . . . . ?
C9 C10 C11 C12 32.81(18) . . . . ?
C9 C13 C12 C11 -13.8(2) . . . . ?
C10 C9 C13 C12 34.04(18) . . . . ?
C10 C11 C12 C13 -11.8(2) . . . . ?
C13 C9 C10 C11 -41.27(16) . . . . ?
